data_2007847
loop_
_publ_author_name
'Marie-Rose Spirlet'
'Jean Goffart'

_publ_section_title
;
 Dicyclopentadienyl Complexes of Samarium(III):
 [Sm(\h^5^-C~5~H~4~SiMe~3~)~2~(\m-Cl)]~2~
;
_journal_issue 11
_journal_name_full 'Acta Crystallographica Section C'
_journal_page_first 1624
_journal_page_last 1626
_journal_paper_doi 10.1107/S0108270198008300
_journal_volume 54
_journal_year 1998
_chemical_formula_iupac 'Sm Cl2 (C8 H13 Si)4]'
_chemical_formula_moiety 'C32 H52 Cl2 Si4 Sm2'
_chemical_formula_sum 'C32 H52 Cl2 Si4 Sm2'
_chemical_formula_weight 920.70
_chemical_name_systematic
;
 bis(mu)~2~-chloro)-bis(\h-5]-trimethylsilyl-cyclopentadienyl)samarium(iii))
;
_space_group_IT_number 2
_symmetry_cell_setting triclinic
_symmetry_space_group_name_Hall '-P 1'
_symmetry_space_group_name_H-M 'P -1'
_cell_angle_alpha 70.37(3)
_cell_angle_beta 76.86(3)
_cell_angle_gamma 88.74(3)
_cell_formula_units_Z 2
_cell_length_a 8.736(2)
_cell_length_b 9.909(2)
_cell_length_c 12.705(3)
_cell_measurement_reflns_used 25
_cell_measurement_temperature 293(2)
_cell_measurement_theta_max 45.0
_cell_measurement_theta_min 7.0
_cell_volume 1007.0(5)
_computing_cell_refinement XSCANS
_computing_data_collection 'XSCANS (Siemens, 1994)'
_computing_data_reduction XSCANS
_computing_molecular_graphics SHELXTL-Plus
_computing_publication_material SHELXTL-Plus
_computing_structure_refinement 'SHELXTL-Plus (Sheldrick, 1991)'
_computing_structure_solution 'SHELXS86 (Sheldrick, 1990)'
_diffrn_ambient_temperature 293(2)
_diffrn_measurement_device_type 'Siemens R3m/V-4'
_diffrn_measurement_method 2\q/\q
_diffrn_radiation_monochromator graphite
_diffrn_radiation_source 'fine-focus sealed tube'
_diffrn_radiation_type MoK\a
_diffrn_radiation_wavelength 0.71073
_diffrn_reflns_av_R_equivalents 0.0264
_diffrn_reflns_av_sigmaI/netI 0.0544
_diffrn_reflns_limit_h_max 11
_diffrn_reflns_limit_h_min 0
_diffrn_reflns_limit_k_max 13
_diffrn_reflns_limit_k_min -13
_diffrn_reflns_limit_l_max 17
_diffrn_reflns_limit_l_min -17
_diffrn_reflns_number 6028
_diffrn_reflns_theta_max 30.00
_diffrn_reflns_theta_min 1.75
_diffrn_standards_decay_% 0
_diffrn_standards_interval_count 97
_diffrn_standards_number 3
_exptl_absorpt_coefficient_mu 6.315
_exptl_absorpt_correction_T_max 0.283
_exptl_absorpt_correction_T_min 0.107
_exptl_absorpt_correction_type '\y scan'
_exptl_absorpt_process_details '(North et al., 1968)'
_exptl_crystal_colour 'light brown'
_exptl_crystal_density_diffrn 3.036
_exptl_crystal_density_method 'not measured'
_exptl_crystal_description prism
_exptl_crystal_F_000 916
_exptl_crystal_size_max 0.4
_exptl_crystal_size_mid 0.3
_exptl_crystal_size_min 0.2
_refine_diff_density_max 1.57
_refine_diff_density_min -1.74
_refine_ls_extinction_method none
_refine_ls_goodness_of_fit_all 2.65
_refine_ls_goodness_of_fit_obs 2.64
_refine_ls_hydrogen_treatment 'H-atom parameters constrained to parent atoms'
_refine_ls_matrix_type full
_refine_ls_number_parameters 181
_refine_ls_number_reflns 5017
_refine_ls_number_restraints 0
_refine_ls_R_factor_all 0.0700
_refine_ls_R_factor_obs 0.0613
_refine_ls_shift/esd_max 0.010
_refine_ls_shift/esd_mean 0.003
_refine_ls_structure_factor_coef F
_refine_ls_weighting_details 'w = 1/[\s^2^(Fo)]'
_refine_ls_weighting_scheme calc
_refine_ls_wR_factor_all 0.0673
_refine_ls_wR_factor_obs 0.0673
_reflns_number_gt 4968
_reflns_number_total 5675
_reflns_observed_criterion I>2\s(I)
_cod_data_source_file os1010.cif
_cod_data_source_block smcp
_cod_depositor_comments
;
The following automatic conversions were performed:

'_refine_ls_weighting_scheme' value 'calc w = 1/[\s^2^(Fo)]' was
changed to 'calc'. New tag '_refine_ls_weighting_details' was
created. The value of the new tag was set to 'w = 1/[\s^2^(Fo)]'.

Automatic conversion script
Id: cif_fix_values 3143 2015-03-26 13:38:13Z robertas 
;
_cod_original_cell_volume 1007.0(4)
_cod_original_formula_sum 'C32 H52 Cl2 Si4 Sm2 '
_cod_database_code 2007847

loop_
_symmetry_equiv_pos_as_xyz
'x, y, z'
'-x, -y, -z'

loop_
_atom_site_aniso_label
_atom_site_aniso_U_11
_atom_site_aniso_U_22
_atom_site_aniso_U_33
_atom_site_aniso_U_12
_atom_site_aniso_U_13
_atom_site_aniso_U_23
Sm 0.0410(10) 0.0330(10) 0.0290(10) 0.0060(10) -0.0130(10) -0.0110(10)
Cl 0.0470(10) 0.0510(10) 0.0390(10) -0.0060(10) -0.0140(10) -0.0080(10)
Si1 0.047(2) 0.0510(10) 0.0440(10) -0.0070(10) -0.0110(10) -0.0170(10)
Si2 0.053(2) 0.0370(10) 0.0480(10) -0.0020(10) -0.0160(10) -0.0110(10)
C1 0.040(5) 0.046(5) 0.042(4) -0.002(4) -0.008(4) -0.027(4)
C2 0.056(6) 0.059(5) 0.034(4) 0.003(5) -0.006(4) -0.029(4)
C3 0.032(5) 0.064(6) 0.071(7) -0.007(4) 0.001(5) -0.045(6)
C4 0.040(5) 0.076(7) 0.078(8) 0.024(5) -0.028(5) -0.048(6)
C5 0.033(5) 0.036(4) 0.069(6) 0.009(4) -0.021(5) -0.022(4)
C6 0.037(4) 0.033(4) 0.043(5) 0.009(3) -0.011(4) -0.011(3)
C7 0.048(5) 0.037(4) 0.035(4) 0.001(4) -0.016(4) -0.007(3)
C8 0.062(7) 0.048(5) 0.056(6) 0.015(5) -0.024(6) -0.011(5)
C9 0.048(6) 0.053(6) 0.075(8) 0.017(5) 0.010(6) -0.007(6)
C10 0.040(5) 0.045(5) 0.052(5) 0.008(4) -0.011(4) -0.018(4)
C11 0.094(11) 0.074(8) 0.097(10) 0.016(8) -0.038(9) -0.045(8)
C12 0.062(8) 0.080(8) 0.137(13) 0.020(7) -0.056(9) -0.042(9)
C13 0.090(12) 0.198(18) 0.063(9) -0.042(12) -0.003(9) -0.037(11)
C14 0.115(12) 0.061(7) 0.087(9) -0.024(8) -0.060(9) -0.004(6)
C15 0.051(7) 0.058(7) 0.108(11) -0.008(6) 0.002(7) -0.014(7)
C16 0.096(10) 0.046(5) 0.043(5) -0.008(6) -0.008(6) -0.008(4)

loop_
_atom_site_label
_atom_site_fract_x
_atom_site_fract_y
_atom_site_fract_z
_atom_site_U_iso_or_equiv
_atom_site_thermal_displace_type
_atom_site_calc_flag
_atom_site_refinement_flags
_atom_site_occupancy
_atom_site_disorder_group
_atom_site_type_symbol
Sm 0.47130(10) 0.08160(10) 0.33190(10) 0.0330(10) Uani d . 1 . Sm
Cl 0.2981(3) -0.0689(2) 0.5485(2) 0.0470(10) Uani d . 1 . Cl
Si1 0.2028(3) -0.1663(3) 0.2306(2) 0.0470(10) Uani d . 1 . Si
Si2 0.7179(4) 0.4612(3) 0.2155(2) 0.0460(10) Uani d . 1 . Si
C1 0.3999(11) -0.1037(9) 0.2316(7) 0.040(3) Uani d . 1 . C
C2 0.5047(12) 0.0074(10) 0.1432(7) 0.047(4) Uani d . 1 . C
H2A 0.4816 0.0658 0.0720 0.080 Uiso d R 1 . H
C3 0.6534(11) -0.0016(11) 0.1704(9) 0.052(4) Uani d . 1 . C
H3A 0.7874 0.0499 0.1194 0.080 Uiso d R 1 . H
C4 0.6463(12) -0.1160(12) 0.2689(10) 0.057(5) Uani d . 1 . C
H4A 0.7363 -0.1543 0.2978 0.080 Uiso d R 1 . H
C5 0.4969(10) -0.1801(9) 0.3117(9) 0.044(4) Uani d . 1 . C
H5A 0.4658 -0.2696 0.3735 0.080 Uiso d R 1 . H
C6 0.5219(10) 0.3706(8) 0.2525(7) 0.038(3) Uani d . 1 . C
C7 0.4487(11) 0.3327(9) 0.1759(7) 0.040(3) Uani d . 1 . C
H7A 0.4947 0.3570 0.0953 0.080 Uiso d R 1 . H
C8 0.2923(14) 0.2844(10) 0.2276(9) 0.055(4) Uani d . 1 . C
H8A 0.2146 0.2697 0.1892 0.080 Uiso d R 1 . H
C9 0.2625(13) 0.2838(10) 0.3384(10) 0.067(5) Uani d . 1 . C
H9A 0.1608 0.2686 0.3906 0.080 Uiso d R 1 . H
C10 0.3977(11) 0.3356(9) 0.3541(8) 0.046(4) Uani d . 1 . C
H10A 0.4034 0.3605 0.4199 0.080 Uiso d R 1 . H
C11 0.2253(16) -0.3044(12) 0.1604(11) 0.082(7) Uani d . 1 . C
H11A 0.2720 -0.3859 0.2048 0.080 Uiso d R 1 . H
H11B 0.1239 -0.3337 0.1554 0.080 Uiso d R 1 . H
H11C 0.2919 -0.2651 0.0846 0.080 Uiso d R 1 . H
C12 0.1078(14) -0.0121(12) 0.1390(12) 0.086(7) Uani d . 1 . C
H12A 0.1729 0.0220 0.0624 0.080 Uiso d R 1 . H
H12B 0.0052 -0.0426 0.1372 0.080 Uiso d R 1 . H
H12C 0.0985 0.0639 0.1708 0.080 Uiso d R 1 . H
C13 0.0777(17) -0.2358(17) 0.3812(10) 0.121(9) Uani d . 1 . C
H13A 0.1274 -0.3148 0.4259 0.080 Uiso d R 1 . H
H13B 0.0682 -0.1612 0.4144 0.080 Uiso d R 1 . H
H13C -0.0251 -0.2677 0.3809 0.080 Uiso d R 1 . H
C14 0.7577(16) 0.4815(12) 0.3471(10) 0.087(7) Uani d . 1 . C
H14A 0.7563 0.3885 0.4041 0.080 Uiso d R 1 . H
H14B 0.8588 0.5306 0.3292 0.080 Uiso d R 1 . H
H14C 0.6774 0.5361 0.3762 0.080 Uiso d R 1 . H
C15 0.8707(14) 0.3589(11) 0.1542(11) 0.079(6) Uani d . 1 . C
H15A 0.8733 0.2660 0.2103 0.080 Uiso d R 1 . H
H15B 0.8456 0.3480 0.0877 0.080 Uiso d R 1 . H
H15C 0.9718 0.4094 0.1326 0.080 Uiso d R 1 . H
C16 0.7199(15) 0.6399(10) 0.1024(8) 0.065(5) Uani d . 1 . C
H16A 0.7003 0.6265 0.0351 0.080 Uiso d R 1 . H
H16B 0.6395 0.6952 0.1304 0.080 Uiso d R 1 . H
H16C 0.8208 0.6897 0.0834 0.080 Uiso d R 1 . H

loop_
_atom_type_symbol
_atom_type_description
_atom_type_scat_dispersion_real
_atom_type_scat_dispersion_imag
_atom_type_scat_source
C C 0.0033 0.0016 'International Tables Vol C Tables 4.2.6.8 and 6.1.1.4'
H H 0.0000 0.0000 'International Tables Vol C Tables 4.2.6.8 and 6.1.1.4'
Si Si 0.0817 0.0704 'International Tables Vol C Tables 4.2.6.8 and 6.1.1.4'
Cl Cl 0.1484 0.1585 'International Tables Vol C Tables 4.2.6.8 and 6.1.1.4'
Sm Sm -0.1638 3.4418 'International Tables Vol C Tables 4.2.6.8 and 6.1.1.4'

loop_
_geom_angle_atom_site_label_1
_geom_angle_atom_site_label_2
_geom_angle_atom_site_label_3
_geom_angle_site_symmetry_3
_geom_angle
_geom_angle_publ_flag
C7 Sm C3 . 90.0(3) ?
C7 Sm C10 . 49.2(3) ?
C3 Sm C10 . 134.8(3) ?
C7 Sm C4 . 119.7(3) ?
C3 Sm C4 . 29.7(4) ?
C10 Sm C4 . 158.6(3) ?
C7 Sm C2 . 79.1(3) ?
C3 Sm C2 . 30.7(3) ?
C10 Sm C2 . 127.9(3) ?
C4 Sm C2 . 49.7(3) ?
C7 Sm C9 . 49.4(3) ?
C3 Sm C9 . 136.2(3) ?
C10 Sm C9 . 29.8(4) ?
C4 Sm C9 . 162.3(4) ?
C2 Sm C9 . 112.7(4) ?
C7 Sm C5 . 129.7(3) ?
C3 Sm C5 . 49.9(3) ?
C10 Sm C5 . 171.0(3) ?
C4 Sm C5 . 29.6(3) ?
C2 Sm C5 . 50.7(3) ?
C9 Sm C5 . 141.3(3) ?
C7 Sm C8 . 30.2(3) ?
C3 Sm C8 . 107.1(3) ?
C10 Sm C8 . 48.9(4) ?
C4 Sm C8 . 133.6(4) ?
C2 Sm C8 . 84.0(3) ?
C9 Sm C8 . 29.5(4) ?
C5 Sm C8 . 124.6(4) ?
C7 Sm C6 . 30.9(3) ?
C3 Sm C6 . 104.2(3) ?
C10 Sm C6 . 30.8(3) ?
C4 Sm C6 . 129.2(3) ?
C2 Sm C6 . 105.2(3) ?
C9 Sm C6 . 51.0(3) ?
C5 Sm C6 . 153.7(3) ?
C8 Sm C6 . 51.0(3) ?
C7 Sm C1 . 101.7(3) ?
C3 Sm C1 . 50.9(3) ?
C10 Sm C1 . 141.7(3) ?
C4 Sm C1 . 50.5(3) ?
C2 Sm C1 . 30.8(2) ?
C9 Sm C1 . 114.2(4) ?
C5 Sm C1 . 31.6(3) ?
C8 Sm C1 . 93.1(3) ?
C6 Sm C1 . 131.8(3) ?
C7 Sm Cl . 134.6(2) yes
C3 Sm Cl . 132.2(2) yes
C10 Sm Cl . 93.0(2) yes
C4 Sm Cl . 103.9(2) yes
C2 Sm Cl . 126.6(2) yes
C9 Sm Cl . 85.1(2) yes
C5 Sm Cl . 83.3(2) yes
C8 Sm Cl . 108.1(2) yes
C6 Sm Cl . 123.0(2) yes
C1 Sm Cl . 95.8(2) yes
C7 Sm Cl 2_656 116.3(2) yes
C3 Sm Cl 2_656 94.5(3) yes
C10 Sm Cl 2_656 89.2(2) yes
C4 Sm Cl 2_656 80.6(3) yes
C2 Sm Cl 2_656 125.1(2) yes
C9 Sm Cl 2_656 116.2(3) yes
C5 Sm Cl 2_656 98.4(2) yes
C8 Sm Cl 2_656 136.4(3) yes
C6 Sm Cl 2_656 87.6(2) yes
C1 Sm Cl 2_656 129.0(2) yes
Cl Sm Cl 2_656 81.50(10) yes
Cnt1 Sm Cnt2 . 129.4(4) yes
Sm Cl Sm 2_656 98.50(10) yes
C1 Si1 C11 . 108.9(5) yes
C1 Si1 C13 . 110.0(6) yes
C11 Si1 C13 . 112.2(6) yes
C1 Si1 C12 . 109.1(5) yes
C11 Si1 C12 . 106.4(6) yes
C13 Si1 C12 . 110.0(6) yes
C6 Si2 C15 . 110.9(5) yes
C6 Si2 C14 . 108.6(5) yes
C15 Si2 C14 . 110.8(6) yes
C6 Si2 C16 . 108.5(5) yes
C15 Si2 C16 . 107.1(5) yes
C14 Si2 C16 . 110.9(5) yes
C2 C1 C5 . 104.8(8) yes
C2 C1 Si1 . 128.1(7) ?
C5 C1 Si1 . 125.8(6) ?
C2 C1 Sm . 73.6(6) ?
C5 C1 Sm . 73.3(6) ?
Si1 C1 Sm . 127.9(4) ?
C3 C2 C1 . 108.2(8) yes
C3 C2 Sm . 73.1(7) ?
C1 C2 Sm . 75.6(6) ?
C4 C3 C2 . 108.6(8) yes
C4 C3 Sm . 76.4(7) ?
C2 C3 Sm . 76.2(6) ?
C3 C4 C5 . 110.6(10) yes
C3 C4 Sm . 73.9(7) ?
C5 C4 Sm . 75.6(6) ?
C4 C5 C1 . 107.7(7) yes
C4 C5 Sm . 74.7(7) ?
C1 C5 Sm . 75.1(5) ?
C7 C6 C10 . 101.7(8) yes
C7 C6 Si2 . 126.1(6) ?
C10 C6 Si2 . 131.8(8) ?
C7 C6 Sm . 72.2(4) ?
C10 C6 Sm . 73.3(5) ?
Si2 C6 Sm . 123.2(4) ?
C8 C7 C6 . 111.1(8) yes
C8 C7 Sm . 76.8(5) ?
C6 C7 Sm . 76.9(4) ?
C9 C8 C7 . 107.7(11) yes
C9 C8 Sm . 75.1(6) ?
C7 C8 Sm . 73.0(6) ?
C8 C9 C10 . 107.7(9) yes
C8 C9 Sm . 75.4(7) ?
C10 C9 Sm . 74.5(6) ?
C9 C10 C6 . 111.7(10) yes
C9 C10 Sm . 75.7(6) ?
C6 C10 Sm . 75.9(5) ?

loop_
_geom_bond_atom_site_label_1
_geom_bond_atom_site_label_2
_geom_bond_site_symmetry_2
_geom_bond_distance
_geom_bond_publ_flag
Sm C7 . 2.646(8) yes
Sm C3 . 2.649(11) yes
Sm C10 . 2.674(10) yes
Sm C4 . 2.679(12) yes
Sm C2 . 2.689(11) yes
Sm C9 . 2.690(11) yes
Sm C5 . 2.690(10) yes
Sm C8 . 2.694(11) yes
Sm C6 . 2.707(8) yes
Sm C1 . 2.714(11) yes
Sm Cnt1 . 2.411(11) yes
Sm Cnt2 . 2.401(11) yes
Sm Cl . 2.745(2) yes
Sm Cl 2_656 2.762(3) yes
Cl Sm 2_656 2.762(3) yes
Si1 C1 . 1.847(10) yes
Si1 C11 . 1.854(15) yes
Si1 C13 . 1.878(12) yes
Si1 C12 . 1.889(12) yes
Si2 C6 . 1.838(9) yes
Si2 C15 . 1.847(12) yes
Si2 C14 . 1.857(15) yes
Si2 C16 . 1.865(8) yes
C1 C2 . 1.434(11) yes
C1 C5 . 1.474(14) yes
C2 C3 . 1.412(15) yes
C3 C4 . 1.367(14) yes
C4 C5 . 1.373(13) yes
C6 C7 . 1.427(15) yes
C6 C10 . 1.429(12) yes
C7 C8 . 1.392(14) yes
C8 C9 . 1.371(17) yes
C9 C10 . 1.379(17) yes
